data_1546033
loop_
_publ_author_name
'Wu, Zhengxing'
'Wen, Ke'
'Zhang, Jingang'
'Zhang, Wanbin'

_publ_section_title
;
 Pd(II)-Catalyzed Aerobic Intermolecular 1,2-Diamination of Conjugated
 Dienes: A Regio- and Chemoselective [4 + 2] Annulation for the Synthesis
 of Tetrahydroquinoxalines.
;
_journal_issue 11
_journal_name_full 'Organic letters'
_journal_page_first 2813
_journal_page_last 2816
_journal_paper_doi 10.1021/acs.orglett.7b00919
_journal_volume 19
_journal_year 2017
_chemical_formula_moiety 'C27 H28 N2 O4 S2'
_chemical_formula_sum 'C27 H28 N2 O4 S2'
_chemical_formula_weight 508.63
_chemical_name_systematic
; 
 ? 
;
_space_group_IT_number 2
_symmetry_cell_setting triclinic
_symmetry_space_group_name_Hall '-P 1'
_symmetry_space_group_name_H-M 'P -1'
_atom_sites_solution_hydrogens geom
_atom_sites_solution_primary direct
_atom_sites_solution_secondary difmap
_audit_creation_method SHELXL-97
_cell_angle_alpha 82.084(4)
_cell_angle_beta 86.551(4)
_cell_angle_gamma 72.325(4)
_cell_formula_units_Z 2
_cell_length_a 8.1304(4)
_cell_length_b 12.3569(7)
_cell_length_c 12.7925(7)
_cell_measurement_reflns_used 2962
_cell_measurement_temperature 170(2)
_cell_measurement_theta_max 29.5781
_cell_measurement_theta_min 2.9831
_cell_volume 1212.65(12)
_computing_cell_refinement 'CrysAlis PRO (Agilent Technologies, 2011)'
_computing_data_collection 'CrysAlis PRO'
_computing_data_reduction 'CrysAlis PRO'
_computing_molecular_graphics 'OLEX2 (Dolomanov et al., 2009)'
_computing_publication_material OLEX2
_computing_structure_refinement 'SHELXL-97 (Sheldrick, 2008)'
_computing_structure_solution 'SHELXS-97 (Sheldrick, 2008)'
_diffrn_ambient_temperature 170(2)
_diffrn_detector_area_resol_mean 10.3592
_diffrn_measured_fraction_theta_full 0.996
_diffrn_measured_fraction_theta_max 0.996
_diffrn_measurement_device_type 'Xcalibur, Atlas, Gemini ultra'
_diffrn_measurement_method '\w scans'
_diffrn_radiation_monochromator graphite
_diffrn_radiation_source 'fine-focus sealed tube'
_diffrn_radiation_type MoK\a
_diffrn_radiation_wavelength 0.71073
_diffrn_reflns_av_R_equivalents 0.0303
_diffrn_reflns_av_sigmaI/netI 0.0471
_diffrn_reflns_limit_h_max 9
_diffrn_reflns_limit_h_min -8
_diffrn_reflns_limit_k_max 12
_diffrn_reflns_limit_k_min -14
_diffrn_reflns_limit_l_max 14
_diffrn_reflns_limit_l_min -15
_diffrn_reflns_number 7580
_diffrn_reflns_theta_full 25.35
_diffrn_reflns_theta_max 25.35
_diffrn_reflns_theta_min 2.99
_exptl_absorpt_coefficient_mu 0.257
_exptl_absorpt_correction_T_max 0.9551
_exptl_absorpt_correction_T_min 0.9221
_exptl_absorpt_correction_type multi-scan
_exptl_absorpt_process_details
;
CrysAlis PRO (Agilent Technologies, 2011) 
;
_exptl_crystal_colour colorless
_exptl_crystal_density_diffrn 1.393
_exptl_crystal_density_method 'not measured'
_exptl_crystal_description block
_exptl_crystal_F_000 536
_exptl_crystal_size_max 0.32
_exptl_crystal_size_mid 0.26
_exptl_crystal_size_min 0.18
_refine_diff_density_max 0.559
_refine_diff_density_min -0.294
_refine_diff_density_rms 0.057
_refine_ls_extinction_method none
_refine_ls_goodness_of_fit_ref 1.026
_refine_ls_hydrogen_treatment mixed
_refine_ls_matrix_type full
_refine_ls_number_parameters 319
_refine_ls_number_reflns 4427
_refine_ls_number_restraints 0
_refine_ls_restrained_S_all 1.026
_refine_ls_R_factor_all 0.0617
_refine_ls_R_factor_gt 0.0448
_refine_ls_shift/su_max 0.006
_refine_ls_shift/su_mean 0.000
_refine_ls_structure_factor_coef Fsqd
_refine_ls_weighting_details 'calc w=1/[\s^2^(Fo^2^)+(0.0617P)^2^+0.5001P] where P=(Fo^2^+2Fc^2^)/3'
_refine_ls_weighting_scheme calc
_refine_ls_wR_factor_gt 0.1145
_refine_ls_wR_factor_ref 0.1274
_reflns_number_gt 3460
_reflns_number_total 4427
_reflns_threshold_expression >2sigma(I)
_cod_data_source_file ol7b00919_si_004.cif
_cod_data_source_block 140305_wzx_6_oth_me
_cod_depositor_comments
;
The following automatic conversions were performed:

'_symmetry_cell_setting' value 'Triclinic' changed to 'triclinic'
according to
/home/data/users/saulius/crontab/automatic-downloads/rss-feeds/ACS/lib/dictionaries/cif_core.dic
dictionary named 'cif_core.dic' version 2.4.2 from 2011-04-26.

Automatic conversion script
Id: cif_fix_values 4973 2017-02-22 13:04:09Z antanas 

 Adding full bibliography for 1546032--1546033.cif.
;
_cod_original_cell_volume 1212.66(11)
_cod_database_code 1546033

loop_
_symmetry_equiv_pos_as_xyz
'x, y, z'
'-x, -y, -z'

loop_
_atom_site_label
_atom_site_type_symbol
_atom_site_fract_x
_atom_site_fract_y
_atom_site_fract_z
_atom_site_U_iso_or_equiv
_atom_site_adp_type
_atom_site_occupancy
_atom_site_symmetry_multiplicity
_atom_site_calc_flag
_atom_site_refinement_flags
S2 S 0.86450(7) 0.35013(5) 0.38473(5) 0.02938(17) Uani 1 1 d .
S1 S 1.28511(7) 0.05051(5) 0.20525(5) 0.03252(18) Uani 1 1 d .
O3 O 0.8388(2) 0.25536(15) 0.45435(13) 0.0363(4) Uani 1 1 d .
O4 O 0.9847(2) 0.40602(16) 0.40921(14) 0.0383(4) Uani 1 1 d .
N1 N 1.1110(2) 0.14631(17) 0.15048(15) 0.0278(4) Uani 1 1 d .
C13 C 0.8209(3) 0.2397(2) 0.22603(18) 0.0266(5) Uani 1 1 d .
H13 H 0.7439 0.2182 0.2838 0.032 Uiso 1 1 calc R
O1 O 1.2629(2) -0.05931(15) 0.20001(14) 0.0431(5) Uani 1 1 d .
N2 N 0.9251(2) 0.30238(17) 0.27088(15) 0.0282(4) Uani 1 1 d .
C19 C 1.1206(3) 0.2617(2) 0.12593(18) 0.0283(5) Uani 1 1 d .
O2 O 1.4321(2) 0.07792(17) 0.15607(14) 0.0444(5) Uani 1 1 d .
C6 C 1.2806(3) 0.0684(2) 0.33965(18) 0.0291(5) Uani 1 1 d .
C21 C 0.6596(3) 0.4518(2) 0.36496(18) 0.0289(5) Uani 1 1 d .
C5 C 1.3274(3) 0.1595(2) 0.3683(2) 0.0348(6) Uani 1 1 d .
H5 H 1.3634 0.2107 0.3162 0.042 Uiso 1 1 calc R
C14 C 1.0355(3) 0.3416(2) 0.19363(18) 0.0279(5) Uani 1 1 d .
C8 C 0.9439(3) 0.1287(2) 0.19190(18) 0.0283(5) Uani 1 1 d .
H8 H 0.9689 0.0699 0.2555 0.034 Uiso 1 1 calc R
C22 C 0.5143(3) 0.4164(2) 0.3866(2) 0.0333(6) Uani 1 1 d .
H22 H 0.5252 0.3396 0.4156 0.040 Uiso 1 1 calc R
C3 C 1.2713(3) 0.1002(2) 0.55148(19) 0.0328(6) Uani 1 1 d .
C24 C 0.3340(3) 0.6059(2) 0.3224(2) 0.0350(6) Uani 1 1 d .
C1 C 1.2304(3) -0.0067(2) 0.4154(2) 0.0332(6) Uani 1 1 d .
H1 H 1.1987 -0.0689 0.3957 0.040 Uiso 1 1 calc R
C4 C 1.3207(3) 0.1743(2) 0.4738(2) 0.0369(6) Uani 1 1 d .
H4 H 1.3507 0.2372 0.4934 0.044 Uiso 1 1 calc R
C2 C 1.2267(3) 0.0095(2) 0.5204(2) 0.0358(6) Uani 1 1 d .
H2 H 1.1927 -0.0426 0.5725 0.043 Uiso 1 1 calc R
C23 C 0.3524(3) 0.4936(2) 0.3658(2) 0.0367(6) Uani 1 1 d .
H23 H 0.2525 0.4693 0.3815 0.044 Uiso 1 1 calc R
C26 C 0.6441(3) 0.5646(2) 0.3239(2) 0.0393(6) Uani 1 1 d .
H26 H 0.7439 0.5894 0.3104 0.047 Uiso 1 1 calc R
C12 C 0.7078(3) 0.3149(2) 0.1395(2) 0.0333(6) Uani 1 1 d .
H12 H 0.6364 0.3882 0.1534 0.040 Uiso 1 1 calc R
C11 C 0.7023(3) 0.2846(2) 0.0448(2) 0.0385(6) Uani 1 1 d .
H11 H 0.6277 0.3374 -0.0058 0.046 Uiso 1 1 calc R
C15 C 1.0542(3) 0.4504(2) 0.1783(2) 0.0371(6) Uani 1 1 d .
H15 H 0.9981 0.5049 0.2246 0.044 Uiso 1 1 calc R
C25 C 0.4816(3) 0.6401(2) 0.3030(2) 0.0418(6) Uani 1 1 d .
H25 H 0.4708 0.7171 0.2747 0.050 Uiso 1 1 calc R
C17 C 1.2292(3) 0.4025(2) 0.0246(2) 0.0410(7) Uani 1 1 d .
H17 H 1.2938 0.4254 -0.0340 0.049 Uiso 1 1 calc R
C18 C 1.2124(3) 0.2924(2) 0.03634(19) 0.0344(6) Uani 1 1 d .
C9 C 0.8613(3) 0.0839(2) 0.1105(2) 0.0360(6) Uani 1 1 d .
H9A H 0.7588 0.0640 0.1427 0.043 Uiso 1 1 calc R
H9B H 0.9444 0.0133 0.0888 0.043 Uiso 1 1 calc R
C7 C 1.2657(3) 0.1173(3) 0.6656(2) 0.0457(7) Uani 1 1 d .
H7A H 1.3498 0.0521 0.7045 0.069 Uiso 1 1 calc R
H7B H 1.1496 0.1233 0.6951 0.069 Uiso 1 1 calc R
H7C H 1.2939 0.1878 0.6718 0.069 Uiso 1 1 calc R
C10 C 0.8072(3) 0.1719(2) 0.0137(2) 0.0413(7) Uani 1 1 d .
H10A H 0.9113 0.1806 -0.0265 0.050 Uiso 1 1 calc R
H10B H 0.7389 0.1448 -0.0327 0.050 Uiso 1 1 calc R
C27 C 0.1575(3) 0.6891(3) 0.2993(2) 0.0465(7) Uani 1 1 d .
H27A H 0.1224 0.6820 0.2292 0.070 Uiso 1 1 calc R
H27B H 0.1612 0.7673 0.3011 0.070 Uiso 1 1 calc R
H27C H 0.0742 0.6720 0.3526 0.070 Uiso 1 1 calc R
C20 C 1.2872(3) 0.2141(3) -0.0453(2) 0.0460(7) Uani 1 1 d .
H20A H 1.4125 0.1832 -0.0371 0.069 Uiso 1 1 calc R
H20B H 1.2619 0.2568 -0.1159 0.069 Uiso 1 1 calc R
H20C H 1.2360 0.1510 -0.0364 0.069 Uiso 1 1 calc R
C16 C 1.1557(3) 0.4787(2) 0.0948(2) 0.0434(7) Uani 1 1 d .
H16 H 1.1746 0.5516 0.0860 0.052 Uiso 1 1 calc R

loop_
_atom_site_aniso_label
_atom_site_aniso_U_11
_atom_site_aniso_U_22
_atom_site_aniso_U_33
_atom_site_aniso_U_23
_atom_site_aniso_U_13
_atom_site_aniso_U_12
S2 0.0294(3) 0.0287(3) 0.0319(3) -0.0055(3) -0.0002(2) -0.0107(2)
S1 0.0271(3) 0.0323(4) 0.0338(4) -0.0027(3) -0.0018(2) -0.0026(2)
O3 0.0432(10) 0.0336(10) 0.0321(9) -0.0010(8) 0.0016(7) -0.0133(8)
O4 0.0334(9) 0.0419(11) 0.0455(11) -0.0135(9) -0.0045(7) -0.0156(8)
N1 0.0225(9) 0.0300(11) 0.0304(11) -0.0011(9) -0.0013(7) -0.0080(8)
C13 0.0234(11) 0.0297(13) 0.0305(13) -0.0041(10) 0.0024(9) -0.0142(9)
O1 0.0494(11) 0.0300(10) 0.0455(11) -0.0089(8) -0.0065(8) -0.0026(8)
N2 0.0247(10) 0.0301(11) 0.0342(11) -0.0079(9) 0.0027(8) -0.0138(8)
C19 0.0222(11) 0.0337(14) 0.0290(13) 0.0022(10) -0.0036(9) -0.0106(10)
O2 0.0244(9) 0.0582(13) 0.0421(11) 0.0009(9) 0.0022(7) -0.0037(8)
C6 0.0221(11) 0.0301(13) 0.0329(13) 0.0007(10) -0.0041(9) -0.0059(9)
C21 0.0297(12) 0.0281(13) 0.0313(13) -0.0079(10) 0.0026(9) -0.0110(10)
C5 0.0340(13) 0.0351(15) 0.0375(14) 0.0057(11) -0.0058(10) -0.0168(11)
C14 0.0218(11) 0.0323(13) 0.0310(13) 0.0017(10) -0.0043(9) -0.0122(9)
C8 0.0276(12) 0.0292(13) 0.0289(13) -0.0019(10) 0.0021(9) -0.0109(10)
C22 0.0336(13) 0.0298(14) 0.0398(14) -0.0073(11) 0.0055(10) -0.0143(10)
C3 0.0241(12) 0.0348(14) 0.0359(14) -0.0007(11) -0.0055(9) -0.0039(10)
C24 0.0348(13) 0.0341(15) 0.0362(14) -0.0131(11) -0.0008(10) -0.0068(11)
C1 0.0334(13) 0.0270(13) 0.0393(15) 0.0005(11) -0.0048(10) -0.0102(10)
C4 0.0364(14) 0.0353(15) 0.0432(16) -0.0007(12) -0.0111(11) -0.0169(11)
C2 0.0347(13) 0.0336(15) 0.0364(15) 0.0064(11) -0.0022(10) -0.0108(11)
C23 0.0285(13) 0.0415(16) 0.0451(16) -0.0108(12) 0.0032(10) -0.0164(11)
C26 0.0340(13) 0.0309(15) 0.0555(17) -0.0062(12) 0.0081(11) -0.0148(11)
C12 0.0247(12) 0.0303(14) 0.0457(15) -0.0006(11) -0.0026(10) -0.0108(10)
C11 0.0295(13) 0.0448(16) 0.0416(15) 0.0034(13) -0.0082(10) -0.0142(11)
C15 0.0320(13) 0.0330(15) 0.0480(16) -0.0014(12) -0.0037(11) -0.0133(11)
C25 0.0400(15) 0.0271(14) 0.0566(18) -0.0026(12) 0.0066(12) -0.0103(11)
C17 0.0297(13) 0.0497(18) 0.0424(15) 0.0136(13) -0.0025(11) -0.0183(12)
C18 0.0239(12) 0.0454(16) 0.0321(13) 0.0049(11) -0.0036(9) -0.0115(11)
C9 0.0339(13) 0.0364(15) 0.0425(15) -0.0126(12) 0.0028(11) -0.0148(11)
C7 0.0405(15) 0.0525(19) 0.0398(16) -0.0059(14) -0.0059(11) -0.0067(13)
C10 0.0369(14) 0.0567(18) 0.0356(15) -0.0142(13) -0.0053(11) -0.0171(12)
C27 0.0408(15) 0.0412(17) 0.0554(18) -0.0111(14) -0.0062(12) -0.0058(12)
C20 0.0393(15) 0.064(2) 0.0332(15) 0.0003(14) 0.0057(11) -0.0172(13)
C16 0.0394(14) 0.0379(16) 0.0558(18) 0.0092(14) -0.0049(12) -0.0215(12)

loop_
_atom_type_symbol
_atom_type_description
_atom_type_scat_dispersion_real
_atom_type_scat_dispersion_imag
_atom_type_scat_source
C C 0.0033 0.0016 'International Tables Vol C Tables 4.2.6.8 and 6.1.1.4'
H H 0.0000 0.0000 'International Tables Vol C Tables 4.2.6.8 and 6.1.1.4'
N N 0.0061 0.0033 'International Tables Vol C Tables 4.2.6.8 and 6.1.1.4'
O O 0.0106 0.0060 'International Tables Vol C Tables 4.2.6.8 and 6.1.1.4'
S S 0.1246 0.1234 'International Tables Vol C Tables 4.2.6.8 and 6.1.1.4'

loop_
_geom_angle_atom_site_label_1
_geom_angle_atom_site_label_2
_geom_angle_atom_site_label_3
_geom_angle
O4 S2 O3 120.70(11)
O4 S2 N2 107.25(10)
O3 S2 N2 105.83(10)
O4 S2 C21 109.32(11)
O3 S2 C21 106.75(11)
N2 S2 C21 106.08(10)
O2 S1 O1 120.16(12)
O2 S1 N1 107.11(10)
O1 S1 N1 105.87(10)
O2 S1 C6 108.30(11)
O1 S1 C6 107.22(12)
N1 S1 C6 107.59(10)
C19 N1 C8 118.68(17)
C19 N1 S1 115.85(14)
C8 N1 S1 114.20(15)
N2 C13 C12 111.04(19)
N2 C13 C8 108.48(17)
C12 C13 C8 113.93(19)
N2 C13 H13 107.7
C12 C13 H13 107.7
C8 C13 H13 107.7
C14 N2 C13 112.55(18)
C14 N2 S2 126.20(16)
C13 N2 S2 118.58(14)
C14 C19 C18 121.2(2)
C14 C19 N1 118.1(2)
C18 C19 N1 120.7(2)
C1 C6 C5 120.5(2)
C1 C6 S1 120.35(19)
C5 C6 S1 119.16(19)
C22 C21 C26 120.3(2)
C22 C21 S2 118.78(19)
C26 C21 S2 120.81(18)
C4 C5 C6 118.9(2)
C4 C5 H5 120.5
C6 C5 H5 120.5
C15 C14 C19 119.9(2)
C15 C14 N2 125.7(2)
C19 C14 N2 114.3(2)
N1 C8 C9 110.83(19)
N1 C8 C13 110.75(18)
C9 C8 C13 111.11(19)
N1 C8 H8 108.0
C9 C8 H8 108.0
C13 C8 H8 108.0
C21 C22 C23 119.6(2)
C21 C22 H22 120.2
C23 C22 H22 120.2
C4 C3 C2 117.9(2)
C4 C3 C7 121.0(2)
C2 C3 C7 121.1(2)
C25 C24 C23 118.3(2)
C25 C24 C27 121.0(3)
C23 C24 C27 120.7(2)
C6 C1 C2 119.4(2)
C6 C1 H1 120.3
C2 C1 H1 120.3
C5 C4 C3 121.8(2)
C5 C4 H4 119.1
C3 C4 H4 119.1
C1 C2 C3 121.6(2)
C1 C2 H2 119.2
C3 C2 H2 119.2
C22 C23 C24 121.0(2)
C22 C23 H23 119.5
C24 C23 H23 119.5
C25 C26 C21 119.2(2)
C25 C26 H26 120.4
C21 C26 H26 120.4
C11 C12 C13 123.6(2)
C11 C12 H12 118.2
C13 C12 H12 118.2
C12 C11 C10 123.2(2)
C12 C11 H11 118.4
C10 C11 H11 118.4
C16 C15 C14 119.1(3)
C16 C15 H15 120.5
C14 C15 H15 120.5
C26 C25 C24 121.4(3)
C26 C25 H25 119.3
C24 C25 H25 119.3
C16 C17 C18 122.2(2)
C16 C17 H17 118.9
C18 C17 H17 118.9
C17 C18 C19 116.6(2)
C17 C18 C20 120.4(2)
C19 C18 C20 123.0(2)
C8 C9 C10 111.6(2)
C8 C9 H9A 109.3
C10 C9 H9A 109.3
C8 C9 H9B 109.3
C10 C9 H9B 109.3
H9A C9 H9B 108.0
C3 C7 H7A 109.5
C3 C7 H7B 109.5
H7A C7 H7B 109.5
C3 C7 H7C 109.5
H7A C7 H7C 109.5
H7B C7 H7C 109.5
C11 C10 C9 110.8(2)
C11 C10 H10A 109.5
C9 C10 H10A 109.5
C11 C10 H10B 109.5
C9 C10 H10B 109.5
H10A C10 H10B 108.1
C24 C27 H27A 109.5
C24 C27 H27B 109.5
H27A C27 H27B 109.5
C24 C27 H27C 109.5
H27A C27 H27C 109.5
H27B C27 H27C 109.5
C18 C20 H20A 109.5
C18 C20 H20B 109.5
H20A C20 H20B 109.5
C18 C20 H20C 109.5
H20A C20 H20C 109.5
H20B C20 H20C 109.5
C17 C16 C15 120.6(3)
C17 C16 H16 119.7
C15 C16 H16 119.7

loop_
_geom_bond_atom_site_label_1
_geom_bond_atom_site_label_2
_geom_bond_distance
S2 O4 1.4271(17)
S2 O3 1.4308(18)
S2 N2 1.639(2)
S2 C21 1.764(2)
S1 O2 1.4266(18)
S1 O1 1.4331(19)
S1 N1 1.6643(19)
S1 C6 1.760(2)
N1 C19 1.442(3)
N1 C8 1.495(3)
C13 N2 1.492(3)
C13 C12 1.502(3)
C13 C8 1.533(3)
C13 H13 1.0000
N2 C14 1.429(3)
C19 C14 1.397(3)
C19 C18 1.402(3)
C6 C1 1.378(3)
C6 C5 1.392(3)
C21 C22 1.380(3)
C21 C26 1.390(4)
C5 C4 1.382(4)
C5 H5 0.9500
C14 C15 1.386(3)
C8 C9 1.520(3)
C8 H8 1.0000
C22 C23 1.387(3)
C22 H22 0.9500
C3 C4 1.383(4)
C3 C2 1.391(4)
C3 C7 1.500(4)
C24 C25 1.386(4)
C24 C23 1.389(4)
C24 C27 1.508(3)
C1 C2 1.381(4)
C1 H1 0.9500
C4 H4 0.9500
C2 H2 0.9500
C23 H23 0.9500
C26 C25 1.383(4)
C26 H26 0.9500
C12 C11 1.323(4)
C12 H12 0.9500
C11 C10 1.489(4)
C11 H11 0.9500
C15 C16 1.382(4)
C15 H15 0.9500
C25 H25 0.9500
C17 C16 1.370(4)
C17 C18 1.395(4)
C17 H17 0.9500
C18 C20 1.498(4)
C9 C10 1.521(4)
C9 H9A 0.9900
C9 H9B 0.9900
C7 H7A 0.9800
C7 H7B 0.9800
C7 H7C 0.9800
C10 H10A 0.9900
C10 H10B 0.9900
C27 H27A 0.9800
C27 H27B 0.9800
C27 H27C 0.9800
C20 H20A 0.9800
C20 H20B 0.9800
C20 H20C 0.9800
C16 H16 0.9500
